data_4081763
loop_
_publ_author_name
'Tenne, Mario'
'Metz, Stefan'
'M\"unster, Ingo'
'Wagenblast, Gerhard'
'Strassner, Thomas'

_publ_section_title
;
 Phosphorescent Platinum(II) Complexes Based on C&#x2227;C*
 Cyclometalating Aryltriazol-5-ylidenes
;
_journal_issue 21
_journal_name_full Organometallics
_journal_page_first 6257
_journal_paper_doi 10.1021/om4004576
_journal_volume 32
_journal_year 2013
_chemical_formula_moiety 'C15 H17 N3 O3 Pt'
_chemical_formula_sum 'C15 H17 N3 O3 Pt'
_chemical_formula_weight 482.41
_chemical_name_systematic
;
 ?
;
_space_group_IT_number 14
_symmetry_cell_setting monoclinic
_symmetry_space_group_name_Hall '-P 2ybc'
_symmetry_space_group_name_H-M 'P 1 21/c 1'
_atom_sites_solution_hydrogens geom
_atom_sites_solution_primary direct
_atom_sites_solution_secondary difmap
_audit_creation_method SHELXL-97
_cell_angle_alpha 90
_cell_angle_beta 98.007(7)
_cell_angle_gamma 90
_cell_formula_units_Z 4
_cell_length_a 10.1150(7)
_cell_length_b 7.3680(10)
_cell_length_c 20.951(2)
_cell_measurement_reflns_used 960
_cell_measurement_temperature 198(2)
_cell_measurement_theta_max 27.392
_cell_measurement_theta_min 4.100
_cell_volume 1546.2(3)
_computing_cell_refinement 'Dirax/lsq (Duisenberg, 1992)'
_computing_data_collection 'Collect (Nonius BV, 1999)'
_computing_data_reduction 'EvalCCD (Duisenberg et al., 2003)'
_computing_molecular_graphics 'ORTEP-3 (Farrugia, 1997)'
_computing_publication_material 'enCIFer (Allen et al., 2004)'
_computing_structure_refinement 'SHELXL-97 (Sheldrick, 2008)'
_computing_structure_solution 'SIR97 (Altomare et al., 1999)'
_diffrn_ambient_temperature 198(2)
_diffrn_detector_area_resol_mean 9
_diffrn_measured_fraction_theta_full 0.998
_diffrn_measured_fraction_theta_max 0.998
_diffrn_measurement_device_type KappaCCD
_diffrn_measurement_method \f
_diffrn_radiation_monochromator graphite
_diffrn_radiation_source 'fine-focus sealed tube'
_diffrn_radiation_type MoK\a
_diffrn_radiation_wavelength 0.71073
_diffrn_reflns_av_R_equivalents 0.0596
_diffrn_reflns_av_sigmaI/netI 0.0217
_diffrn_reflns_limit_h_max 11
_diffrn_reflns_limit_h_min -11
_diffrn_reflns_limit_k_max 8
_diffrn_reflns_limit_k_min -8
_diffrn_reflns_limit_l_max 23
_diffrn_reflns_limit_l_min -23
_diffrn_reflns_number 27064
_diffrn_reflns_theta_full 23.26
_diffrn_reflns_theta_max 23.26
_diffrn_reflns_theta_min 3.02
_exptl_absorpt_coefficient_mu 9.091
_exptl_absorpt_correction_T_max 0.4515
_exptl_absorpt_correction_T_min 0.0701
_exptl_absorpt_correction_type multi-scan
_exptl_absorpt_process_details 'SADABS (Sheldrick, 2003)'
_exptl_crystal_colour colourless
_exptl_crystal_density_diffrn 2.072
_exptl_crystal_density_method 'not measured'
_exptl_crystal_description fragment
_exptl_crystal_F_000 920
_exptl_crystal_size_max 0.62
_exptl_crystal_size_mid 0.24
_exptl_crystal_size_min 0.10
_refine_diff_density_max 0.504
_refine_diff_density_min -1.073
_refine_diff_density_rms 0.140
_refine_ls_extinction_method none
_refine_ls_goodness_of_fit_ref 1.186
_refine_ls_hydrogen_treatment constr
_refine_ls_matrix_type full
_refine_ls_number_parameters 203
_refine_ls_number_reflns 2217
_refine_ls_number_restraints 0
_refine_ls_restrained_S_all 1.186
_refine_ls_R_factor_all 0.0295
_refine_ls_R_factor_gt 0.0209
_refine_ls_shift/su_max 0.000
_refine_ls_shift/su_mean 0.000
_refine_ls_structure_factor_coef Fsqd
_refine_ls_weighting_details 'calc w=1/[\s^2^(Fo^2^)+(0.0186P)^2^+4.2085P] where P=(Fo^2^+2Fc^2^)/3'
_refine_ls_weighting_scheme calc
_refine_ls_wR_factor_gt 0.0475
_refine_ls_wR_factor_ref 0.0508
_reflns_number_gt 1897
_reflns_number_total 2217
_reflns_threshold_expression >2sigma(I)
_cod_data_source_file om4004576_si_001.cif
_cod_data_source_block compound_23
_cod_original_sg_symbol_H-M P21/c
_cod_database_code 4081763

loop_
_symmetry_equiv_pos_as_xyz
'x, y, z'
'-x, y+1/2, -z+1/2'
'-x, -y, -z'
'x, -y-1/2, z-1/2'

loop_
_atom_site_label
_atom_site_type_symbol
_atom_site_fract_x
_atom_site_fract_y
_atom_site_fract_z
_atom_site_U_iso_or_equiv
_atom_site_adp_type
_atom_site_occupancy
_atom_site_symmetry_multiplicity
_atom_site_calc_flag
_atom_site_refinement_flags
Pt1 Pt 0.181996(19) 0.23772(3) 0.021947(9) 0.01648(9) Uani 1 1 d .
O1 O 0.0639(4) 0.3303(5) -0.06028(18) 0.0242(9) Uani 1 1 d .
N1 N 0.0692(4) 0.0848(6) 0.1244(2) 0.0188(10) Uani 1 1 d .
O2 O 0.3514(3) 0.2925(5) -0.01763(17) 0.0237(9) Uani 1 1 d .
O3 O 0.6145(3) 0.0349(5) 0.18688(18) 0.0277(10) Uani 1 1 d .
C3 C -0.1887(5) 0.2495(7) 0.0064(3) 0.0267(14) Uani 1 1 d .
H3A H -0.1437 0.3486 -0.0132 0.040 Uiso 1 1 calc R
H3B H -0.2697 0.2958 0.0215 0.040 Uiso 1 1 calc R
H3C H -0.2126 0.1539 -0.0256 0.040 Uiso 1 1 calc R
N3 N -0.0375(4) 0.0383(6) 0.1547(2) 0.0254(11) Uani 1 1 d .
C6 C 0.4220(5) 0.1229(7) 0.1194(2) 0.0185(12) Uani 1 1 d .
H6 H 0.4795 0.1744 0.0921 0.022 Uiso 1 1 calc R
C5 C 0.2846(5) 0.1355(7) 0.1021(2) 0.0172(12) Uani 1 1 d .
C11 C 0.1082(6) 0.3854(7) -0.1112(3) 0.0241(13) Uani 1 1 d .
N2 N -0.0988(4) 0.1750(6) 0.0612(2) 0.0201(10) Uani 1 1 d .
C1 C 0.0364(5) 0.1681(7) 0.0678(3) 0.0205(12) Uani 1 1 d .
C7 C 0.4770(5) 0.0360(7) 0.1762(3) 0.0186(12) Uani 1 1 d .
C4 C 0.2073(5) 0.0593(7) 0.1459(3) 0.0182(12) Uani 1 1 d .
C13 C 0.3532(5) 0.3542(7) -0.0745(3) 0.0201(13) Uani 1 1 d .
C9 C 0.2586(5) -0.0307(7) 0.2012(3) 0.0203(13) Uani 1 1 d .
H9 H 0.2010 -0.0842 0.2281 0.024 Uiso 1 1 calc R
C14 C 0.4909(5) 0.3783(8) -0.0921(3) 0.0268(14) Uani 1 1 d .
H14A H 0.5365 0.4765 -0.0663 0.040 Uiso 1 1 calc R
H14B H 0.4847 0.4088 -0.1380 0.040 Uiso 1 1 calc R
H14C H 0.5414 0.2653 -0.0836 0.040 Uiso 1 1 calc R
C10 C 0.0025(6) 0.4384(9) -0.1656(3) 0.0327(15) Uani 1 1 d .
H10A H -0.0078 0.3418 -0.1981 0.049 Uiso 1 1 calc R
H10B H 0.0287 0.5512 -0.1852 0.049 Uiso 1 1 calc R
H10C H -0.0825 0.4567 -0.1490 0.049 Uiso 1 1 calc R
C12 C 0.2427(5) 0.3991(8) -0.1192(3) 0.0246(13) Uani 1 1 d .
H12 H 0.2608 0.4441 -0.1596 0.030 Uiso 1 1 calc R
C8 C 0.3978(5) -0.0421(7) 0.2173(3) 0.0197(13) Uani 1 1 d .
H8 H 0.4366 -0.1020 0.2555 0.024 Uiso 1 1 calc R
C2 C -0.1381(6) 0.0947(8) 0.1139(3) 0.0258(14) Uani 1 1 d .
H2 H -0.2288 0.0813 0.1202 0.031 Uiso 1 1 calc R
C15 C 0.6783(6) -0.0508(8) 0.2431(3) 0.0310(15) Uani 1 1 d .
H15A H 0.6613 0.0185 0.2811 0.046 Uiso 1 1 calc R
H15B H 0.7746 -0.0561 0.2416 0.046 Uiso 1 1 calc R
H15C H 0.6432 -0.1741 0.2456 0.046 Uiso 1 1 calc R

loop_
_atom_site_aniso_label
_atom_site_aniso_U_11
_atom_site_aniso_U_22
_atom_site_aniso_U_33
_atom_site_aniso_U_23
_atom_site_aniso_U_13
_atom_site_aniso_U_12
Pt1 0.01705(13) 0.01859(14) 0.01340(13) 0.00162(10) 0.00076(8) 0.00033(10)
O1 0.023(2) 0.029(2) 0.020(2) 0.0058(18) -0.0025(17) 0.0024(17)
N1 0.017(2) 0.023(3) 0.018(3) 0.003(2) 0.005(2) 0.000(2)
O2 0.021(2) 0.028(2) 0.022(2) 0.0049(19) 0.0040(16) 0.0012(17)
O3 0.017(2) 0.043(3) 0.023(2) 0.0123(19) 0.0013(18) 0.0024(18)
C3 0.021(3) 0.029(4) 0.029(3) 0.000(3) -0.003(2) 0.001(3)
N3 0.019(3) 0.031(3) 0.027(3) 0.004(2) 0.007(2) -0.003(2)
C6 0.023(3) 0.018(3) 0.016(3) 0.000(2) 0.006(2) -0.004(2)
C5 0.022(3) 0.013(3) 0.015(3) -0.002(2) -0.002(2) 0.001(2)
C11 0.032(3) 0.020(3) 0.018(3) 0.001(3) -0.005(3) -0.001(3)
N2 0.016(2) 0.020(2) 0.023(3) -0.003(2) -0.001(2) -0.0001(19)
C1 0.019(3) 0.020(3) 0.021(3) -0.003(3) 0.001(2) 0.003(2)
C7 0.017(3) 0.017(3) 0.022(3) -0.001(2) 0.001(2) 0.001(2)
C4 0.015(3) 0.020(3) 0.019(3) -0.003(3) 0.001(2) 0.001(2)
C13 0.025(3) 0.015(3) 0.020(3) 0.000(3) 0.005(3) 0.001(2)
C9 0.024(3) 0.024(3) 0.015(3) 0.001(3) 0.007(3) -0.004(2)
C14 0.029(3) 0.034(3) 0.018(3) 0.006(3) 0.006(3) -0.003(3)
C10 0.035(4) 0.041(4) 0.020(3) 0.005(3) -0.002(3) 0.002(3)
C12 0.029(3) 0.032(3) 0.014(3) 0.002(3) 0.003(3) -0.003(3)
C8 0.025(3) 0.020(3) 0.014(3) 0.002(2) 0.002(3) 0.003(2)
C2 0.019(3) 0.034(3) 0.025(3) -0.001(3) 0.005(3) -0.002(3)
C15 0.023(3) 0.045(4) 0.022(3) 0.004(3) -0.007(3) 0.003(3)

loop_
_atom_type_symbol
_atom_type_description
_atom_type_scat_dispersion_real
_atom_type_scat_dispersion_imag
_atom_type_scat_source
C C 0.0033 0.0016 'International Tables Vol C Tables 4.2.6.8 and 6.1.1.4'
H H 0.0000 0.0000 'International Tables Vol C Tables 4.2.6.8 and 6.1.1.4'
N N 0.0061 0.0033 'International Tables Vol C Tables 4.2.6.8 and 6.1.1.4'
O O 0.0106 0.0060 'International Tables Vol C Tables 4.2.6.8 and 6.1.1.4'
Pt Pt -1.7033 8.3905 'International Tables Vol C Tables 4.2.6.8 and 6.1.1.4'

loop_
_geom_angle_atom_site_label_1
_geom_angle_atom_site_label_2
_geom_angle_atom_site_label_3
_geom_angle
C1 Pt1 C5 79.9(2)
C1 Pt1 O2 172.57(18)
C5 Pt1 O2 92.82(18)
C1 Pt1 O1 96.29(19)
C5 Pt1 O1 175.63(17)
O2 Pt1 O1 90.94(14)
C11 O1 Pt1 124.7(3)
C1 N1 N3 114.4(4)
C1 N1 C4 117.1(4)
N3 N1 C4 128.6(4)
C13 O2 Pt1 124.8(3)
C7 O3 C15 118.2(4)
N2 C3 H3A 109.5
N2 C3 H3B 109.5
H3A C3 H3B 109.5
N2 C3 H3C 109.5
H3A C3 H3C 109.5
H3B C3 H3C 109.5
C2 N3 N1 102.1(4)
C5 C6 C7 121.2(5)
C5 C6 H6 119.4
C7 C6 H6 119.4
C6 C5 C4 115.5(5)
C6 C5 Pt1 129.0(4)
C4 C5 Pt1 115.4(4)
O1 C11 C12 125.7(5)
O1 C11 C10 114.8(5)
C12 C11 C10 119.5(5)
C1 N2 C2 107.8(4)
C1 N2 C3 126.9(5)
C2 N2 C3 125.3(4)
N1 C1 N2 103.4(5)
N1 C1 Pt1 116.7(4)
N2 C1 Pt1 139.9(4)
O3 C7 C8 123.8(5)
O3 C7 C6 114.5(4)
C8 C7 C6 121.7(5)
C9 C4 C5 124.5(5)
C9 C4 N1 124.8(5)
C5 C4 N1 110.7(4)
O2 C13 C12 126.6(5)
O2 C13 C14 114.0(5)
C12 C13 C14 119.5(5)
C4 C9 C8 118.6(5)
C4 C9 H9 120.7
C8 C9 H9 120.7
C13 C14 H14A 109.5
C13 C14 H14B 109.5
H14A C14 H14B 109.5
C13 C14 H14C 109.5
H14A C14 H14C 109.5
H14B C14 H14C 109.5
C11 C10 H10A 109.5
C11 C10 H10B 109.5
H10A C10 H10B 109.5
C11 C10 H10C 109.5
H10A C10 H10C 109.5
H10B C10 H10C 109.5
C13 C12 C11 127.3(5)
C13 C12 H12 116.4
C11 C12 H12 116.4
C7 C8 C9 118.4(5)
C7 C8 H8 120.8
C9 C8 H8 120.8
N3 C2 N2 112.4(5)
N3 C2 H2 123.8
N2 C2 H2 123.8
O3 C15 H15A 109.5
O3 C15 H15B 109.5
H15A C15 H15B 109.5
O3 C15 H15C 109.5
H15A C15 H15C 109.5
H15B C15 H15C 109.5

loop_
_geom_bond_atom_site_label_1
_geom_bond_atom_site_label_2
_geom_bond_distance
Pt1 C1 1.937(5)
Pt1 C5 1.995(5)
Pt1 O2 2.045(4)
Pt1 O1 2.071(4)
O1 C11 1.279(7)
N1 C1 1.334(7)
N1 N3 1.370(6)
N1 C4 1.419(6)
O2 C13 1.278(6)
O3 C7 1.378(6)
O3 C15 1.411(6)
C3 N2 1.467(7)
C3 H3A 0.9800
C3 H3B 0.9800
C3 H3C 0.9800
N3 C2 1.303(7)
C6 C5 1.390(7)
C6 C7 1.395(7)
C6 H6 0.9500
C5 C4 1.402(7)
C11 C12 1.397(8)
C11 C10 1.502(7)
N2 C1 1.356(7)
N2 C2 1.360(7)
C7 C8 1.381(7)
C4 C9 1.374(7)
C13 C12 1.394(7)
C13 C14 1.500(7)
C9 C8 1.404(7)
C9 H9 0.9500
C14 H14A 0.9800
C14 H14B 0.9800
C14 H14C 0.9800
C10 H10A 0.9800
C10 H10B 0.9800
C10 H10C 0.9800
C12 H12 0.9500
C8 H8 0.9500
C2 H2 0.9500
C15 H15A 0.9800
C15 H15B 0.9800
C15 H15C 0.9800

loop_
_geom_torsion_atom_site_label_1
_geom_torsion_atom_site_label_2
_geom_torsion_atom_site_label_3
_geom_torsion_atom_site_label_4
_geom_torsion
C1 Pt1 O1 C11 -175.5(4)
O2 Pt1 O1 C11 2.8(4)
C5 Pt1 O2 C13 175.5(4)
O1 Pt1 O2 C13 -2.3(4)
C1 N1 N3 C2 0.8(6)
C4 N1 N3 C2 179.3(5)
C7 C6 C5 C4 1.4(7)
C7 C6 C5 Pt1 -175.8(4)
C1 Pt1 C5 C6 -178.8(5)
O2 Pt1 C5 C6 2.6(5)
C1 Pt1 C5 C4 4.0(4)
O2 Pt1 C5 C4 -174.6(4)
Pt1 O1 C11 C12 -2.6(8)
Pt1 O1 C11 C10 177.5(4)
N3 N1 C1 N2 -0.3(6)
C4 N1 C1 N2 -179.0(4)
N3 N1 C1 Pt1 -179.9(3)
C4 N1 C1 Pt1 1.4(6)
C2 N2 C1 N1 -0.3(6)
C3 N2 C1 N1 -178.5(5)
C2 N2 C1 Pt1 179.1(5)
C3 N2 C1 Pt1 0.9(9)
C5 Pt1 C1 N1 -2.9(4)
O1 Pt1 C1 N1 175.0(4)
C5 Pt1 C1 N2 177.7(6)
O1 Pt1 C1 N2 -4.4(6)
C15 O3 C7 C8 0.0(7)
C15 O3 C7 C6 -179.8(5)
C5 C6 C7 O3 -179.8(5)
C5 C6 C7 C8 0.4(8)
C6 C5 C4 C9 -3.0(8)
Pt1 C5 C4 C9 174.5(4)
C6 C5 C4 N1 178.2(4)
Pt1 C5 C4 N1 -4.2(5)
C1 N1 C4 C9 -176.9(5)
N3 N1 C4 C9 4.6(8)
C1 N1 C4 C5 1.9(6)
N3 N1 C4 C5 -176.6(5)
Pt1 O2 C13 C12 1.6(8)
Pt1 O2 C13 C14 -178.7(3)
C5 C4 C9 C8 2.8(8)
N1 C4 C9 C8 -178.6(5)
O2 C13 C12 C11 -0.3(9)
C14 C13 C12 C11 179.9(5)
O1 C11 C12 C13 0.9(10)
C10 C11 C12 C13 -179.1(5)
O3 C7 C8 C9 179.5(5)
C6 C7 C8 C9 -0.7(8)
C4 C9 C8 C7 -0.8(7)
N1 N3 C2 N2 -0.9(6)
C1 N2 C2 N3 0.8(6)
C3 N2 C2 N3 179.0(5)
